data_1522852
loop_
_publ_author_name
'Schubert, K.'
'Raman, A.'
'Frank, K.'
'Meissner, H.G.'
'Gohle, R.'
'Maldonado, A.'
'Rossteutscher, W.'

_publ_section_title
;
 Einige Strukturdaten metallischer Phasen (VIII)
;
_journal_name_full Naturwissenschaften
_journal_page_first 41
_journal_page_last 41
_journal_volume 50
_journal_year 1963
_chemical_formula_sum 'Ga2 Mg5'
_space_group_IT_number 72
_symmetry_space_group_name_Hall '-I 2 2c'
_symmetry_space_group_name_H-M 'I b a m'
_cell_angle_alpha 90
_cell_angle_beta 90
_cell_angle_gamma 90
_cell_formula_units_Z 4
_cell_length_a 13.708
_cell_length_b 7.017
_cell_length_c 6.02
_cell_volume 579.058
_citation_journal_id_ASTM NATWAY
_cod_data_source_file Schubert_NATWAY_1963_209.cif
_cod_data_source_block Ga2Mg5
_cod_database_code 1522852

loop_
_symmetry_equiv_pos_as_xyz
x,y,z
-x,-y,z
x,-y,-z+1/2
-x,y,-z+1/2
-x,-y,-z
x,y,-z
-x,y,z-1/2
x,-y,z-1/2
x+1/2,y+1/2,z+1/2
-x+1/2,-y+1/2,z+1/2
x+1/2,-y+1/2,-z+1
-x+1/2,y+1/2,-z+1
-x+1/2,-y+1/2,-z+1/2
x+1/2,y+1/2,-z+1/2
-x+1/2,y+1/2,z
x+1/2,-y+1/2,z

loop_
_atom_site_label
_atom_site_type_symbol
_atom_site_fract_x
_atom_site_fract_y
_atom_site_fract_z
_atom_site_occupancy
_atom_site_U_iso_or_equiv
Mg2 Mg 0.26 0 0.25 1 0.0
Mg1 Mg 0.5 0 0.25 1 0.0
Ga1 Ga 0.122 0.755 0 1 0.0
Mg3 Mg 0.077 0.155 0 1 0.0
